data_1513094
loop_
_publ_author_name
'Pan, Yu'
'Xu, Tieqi'
'Fu, Song'
'Yang, Guan-Wen'
'Lu, Xiao-Bing'

_publ_section_title
;
 Remarkable Stereochemistry Control in the Polymerization of \a-Olefins
 Using a Simple Scandium Catalyst System
;
_journal_issue 22
_journal_name_full Macromolecules
_journal_page_first 8790
_journal_paper_doi 10.1021/ma401840f
_journal_volume 46
_journal_year 2013
_chemical_formula_sum 'C26 H36 Cl2 O3 Sc'
_chemical_formula_weight 512.41
_chemical_name_systematic
; 
 ? 
;
_space_group_IT_number 15
_symmetry_cell_setting monoclinic
_symmetry_space_group_name_Hall '-C 2yc'
_symmetry_space_group_name_H-M 'C 1 2/c 1'
_atom_sites_solution_hydrogens geom
_atom_sites_solution_primary direct
_atom_sites_solution_secondary difmap
_audit_creation_method SHELXL-97
_cell_angle_alpha 90.00
_cell_angle_beta 118.3650(10)
_cell_angle_gamma 90.00
_cell_formula_units_Z 4
_cell_length_a 15.6129(18)
_cell_length_b 13.1749(15)
_cell_length_c 15.980(3)
_cell_measurement_reflns_used 3712
_cell_measurement_temperature 296(2)
_cell_measurement_theta_max 30.36
_cell_measurement_theta_min 2.90
_cell_volume 2892.4(7)
_computing_cell_refinement 'Bruker SMART'
_computing_data_collection 'Bruker SMART'
_computing_data_reduction 'Bruker SAINT'
_computing_molecular_graphics 'Bruker SHELXTL'
_computing_publication_material 'Bruker SHELXTL'
_computing_structure_refinement 'SHELXL-97 (Sheldrick, 1997)'
_computing_structure_solution 'SHELXS-97 (Sheldrick, 1990)'
_diffrn_ambient_temperature 296(2)
_diffrn_measured_fraction_theta_full 0.999
_diffrn_measured_fraction_theta_max 0.999
_diffrn_measurement_device_type 'CCD area detector'
_diffrn_measurement_method 'phi and omega scans'
_diffrn_radiation_monochromator graphite
_diffrn_radiation_source 'fine-focus sealed tube'
_diffrn_radiation_type MoK\a
_diffrn_radiation_wavelength 0.71073
_diffrn_reflns_av_R_equivalents 0.0201
_diffrn_reflns_av_sigmaI/netI 0.0201
_diffrn_reflns_limit_h_max 13
_diffrn_reflns_limit_h_min -18
_diffrn_reflns_limit_k_max 15
_diffrn_reflns_limit_k_min -15
_diffrn_reflns_limit_l_max 18
_diffrn_reflns_limit_l_min -18
_diffrn_reflns_number 7922
_diffrn_reflns_theta_full 25.00
_diffrn_reflns_theta_max 25.00
_diffrn_reflns_theta_min 2.14
_exptl_absorpt_coefficient_mu 0.461
_exptl_absorpt_correction_T_max 0.947
_exptl_absorpt_correction_T_min 0.920
_exptl_absorpt_correction_type multi-scan
_exptl_absorpt_process_details 'ABSCOR by T.Higashi 8 March, 1995'
_exptl_crystal_colour colorless
_exptl_crystal_density_diffrn 1.177
_exptl_crystal_density_method 'not measured'
_exptl_crystal_description block
_exptl_crystal_F_000 1084
_exptl_crystal_size_max 0.18
_exptl_crystal_size_mid 0.15
_exptl_crystal_size_min 0.13
_refine_diff_density_max 0.411
_refine_diff_density_min -0.269
_refine_diff_density_rms 0.055
_refine_ls_extinction_method none
_refine_ls_goodness_of_fit_ref 1.064
_refine_ls_hydrogen_treatment constr
_refine_ls_matrix_type full
_refine_ls_number_parameters 198
_refine_ls_number_reflns 2551
_refine_ls_number_restraints 12
_refine_ls_restrained_S_all 1.096
_refine_ls_R_factor_all 0.0417
_refine_ls_R_factor_gt 0.0371
_refine_ls_shift/su_max 0.089
_refine_ls_shift/su_mean 0.013
_refine_ls_structure_factor_coef Fsqd
_refine_ls_weighting_details 'calc w=1/[\s^2^(Fo^2^)+(0.0768P)^2^+2.0075P] where P=(Fo^2^+2Fc^2^)/3'
_refine_ls_weighting_scheme calc
_refine_ls_wR_factor_gt 0.1181
_refine_ls_wR_factor_ref 0.1229
_reflns_number_gt 2244
_reflns_number_total 2551
_reflns_threshold_expression >2sigma(I)
_cod_data_source_file ma401840f_si_002.cif
_cod_data_source_block PhOScCl2THF2
_cod_depositor_comments
;
The following automatic conversions were performed:

'_symmetry_cell_setting' value 'Monoclinic' changed to 'monoclinic'
according to /home/saulius/struct/CIF-dictionaries/cif_core.dic
dictionary named 'cif_core.dic' version 2.4.2 from
2011-04-26.

'_exptl_absorpt_correction_type' value 'multi scan'
changed to 'multi-scan' according to
/home/saulius/struct/CIF-dictionaries/cif_core.dic dictionary named
'cif_core.dic' version 2.4.2 from 2011-04-26.

Automatic conversion script
Id: cif_fix_values 1891 2012-01-12 08:04:46Z andrius 

The following automatic conversions were performed:

'_refine_ls_hydrogen_treatment' value 'contr' was replaced with the
value 'constr' as specified in the replacement file
'src/cod-tools/trunk/data/replacement-values/replacement_values.lst'.

Automatic conversion script
Id: cif_fix_values 5376 2017-05-30 11:51:03Z andrius 
;
_cod_original_sg_symbol_H-M 'C2/c  '
_cod_database_code 1513094

loop_
_symmetry_equiv_pos_as_xyz
'x, y, z'
'-x, y, -z+1/2'
'x+1/2, y+1/2, z'
'-x+1/2, y+1/2, -z+1/2'
'-x, -y, -z'
'x, -y, z-1/2'
'-x+1/2, -y+1/2, -z'
'x+1/2, -y+1/2, z-1/2'

loop_
_atom_site_label
_atom_site_type_symbol
_atom_site_fract_x
_atom_site_fract_y
_atom_site_fract_z
_atom_site_U_iso_or_equiv
_atom_site_adp_type
_atom_site_occupancy
_atom_site_symmetry_multiplicity
_atom_site_calc_flag
_atom_site_refinement_flags
_atom_site_disorder_assembly
_atom_site_disorder_group
Sc Sc 0.0000 0.42885(4) 0.2500 0.0333(2) Uani 1 2 d S . .
Cl1 Cl 0.10360(5) 0.52043(5) 0.20565(4) 0.0584(2) Uani 1 1 d . . .
O1 O 0.0000 0.28508(13) 0.2500 0.0277(4) Uani 1 2 d S . .
O2 O 0.11522(12) 0.44072(11) 0.39725(10) 0.0414(4) Uani 1 1 d . . .
C1 C 0.0000 0.18152(18) 0.2500 0.0237(5) Uani 1 2 d S . .
C2 C 0.04160(13) 0.12817(14) 0.20130(13) 0.0280(4) Uani 1 1 d . . .
C3 C 0.04000(15) 0.02204(15) 0.20338(14) 0.0345(5) Uani 1 1 d . . .
H3A H 0.0673 -0.0136 0.1717 0.041 Uiso 1 1 calc R . .
C4 C 0.0000 -0.0327(2) 0.2500 0.0365(7) Uani 1 2 d S . .
C5 C 0.08728(15) 0.18143(16) 0.14633(14) 0.0356(5) Uani 1 1 d . . .
C6 C 0.17442(17) 0.2463(2) 0.21412(17) 0.0474(6) Uani 1 1 d . . .
H6A H 0.1536 0.2950 0.2453 0.071 Uiso 1 1 calc R . .
H6B H 0.2007 0.2811 0.1786 0.071 Uiso 1 1 calc R . .
H6C H 0.2235 0.2033 0.2608 0.071 Uiso 1 1 calc R . .
C7 C 0.01086(18) 0.24653(18) 0.06561(15) 0.0448(5) Uani 1 1 d . . .
H7A H -0.0159 0.2951 0.0916 0.067 Uiso 1 1 calc R . .
H7B H -0.0402 0.2036 0.0211 0.067 Uiso 1 1 calc R . .
H7C H 0.0410 0.2815 0.0337 0.067 Uiso 1 1 calc R . .
C8 C 0.12718(19) 0.1057(2) 0.09995(18) 0.0541(6) Uani 1 1 d . . .
H8A H 0.1755 0.0633 0.1482 0.081 Uiso 1 1 calc R . .
H8B H 0.1560 0.1422 0.0676 0.081 Uiso 1 1 calc R . .
H8C H 0.0749 0.0642 0.0551 0.081 Uiso 1 1 calc R . .
C9 C 0.0000 -0.1499(2) 0.2500 0.0478(8) Uani 1 2 d S . .
C10 C 0.0597(6) -0.1893(4) 0.1904(5) 0.0747(19) Uani 0.50 1 d P . .
C11 C -0.0991(5) -0.1862(5) 0.1855(8) 0.090(3) Uani 0.50 1 d PU . .
C12 C 0.0569(8) -0.1924(5) 0.3421(5) 0.085(2) Uani 0.50 1 d PU . .
C13 C 0.2088(13) 0.3847(9) 0.4363(10) 0.059(3) Uani 0.673(16) 1 d P A 1
H13A H 0.2517 0.4130 0.4140 0.071 Uiso 0.673(16) 1 calc PR A 1
H13B H 0.1987 0.3131 0.4205 0.071 Uiso 0.673(16) 1 calc PR A 1
C14 C 0.2479(6) 0.4024(8) 0.5426(4) 0.070(2) Uani 0.673(16) 1 d P A 1
H14A H 0.2143 0.3609 0.5680 0.084 Uiso 0.673(16) 1 calc PR A 1
H14B H 0.3173 0.3898 0.5781 0.084 Uiso 0.673(16) 1 calc PR A 1
C15 C 0.2242(5) 0.5150(6) 0.5424(5) 0.0692(19) Uani 0.673(16) 1 d P A 1
H15A H 0.2345 0.5377 0.6042 0.083 Uiso 0.673(16) 1 calc PR A 1
H15B H 0.2613 0.5573 0.5215 0.083 Uiso 0.673(16) 1 calc PR A 1
C16 C 0.1173(11) 0.5120(11) 0.4701(9) 0.072(4) Uani 0.673(16) 1 d P A 1
H16A H 0.0784 0.4867 0.4983 0.087 Uiso 0.673(16) 1 calc PR A 1
H16B H 0.0938 0.5786 0.4432 0.087 Uiso 0.673(16) 1 calc PR A 1
C13A C 0.197(3) 0.384(2) 0.4301(18) 0.063(8) Uani 0.327(16) 1 d P A 2
H13C H 0.2199 0.3819 0.3835 0.075 Uiso 0.327(16) 1 calc PR A 2
H13D H 0.1827 0.3146 0.4411 0.075 Uiso 0.327(16) 1 calc PR A 2
C14A C 0.2791(10) 0.4324(10) 0.5284(8) 0.054(3) Uani 0.327(16) 1 d P A 2
H14C H 0.3257 0.3826 0.5699 0.064 Uiso 0.327(16) 1 calc PR A 2
H14D H 0.3128 0.4891 0.5182 0.064 Uiso 0.327(16) 1 calc PR A 2
C15A C 0.2111(9) 0.4643(18) 0.5614(7) 0.067(5) Uani 0.327(16) 1 d P A 2
H15C H 0.2403 0.5095 0.6157 0.080 Uiso 0.327(16) 1 calc PR A 2
H15D H 0.1800 0.4075 0.5750 0.080 Uiso 0.327(16) 1 calc PR A 2
C16A C 0.138(2) 0.523(2) 0.463(2) 0.067(7) Uani 0.327(16) 1 d P A 2
H16C H 0.0809 0.5490 0.4643 0.081 Uiso 0.327(16) 1 calc PR A 2
H16D H 0.1711 0.5777 0.4490 0.081 Uiso 0.327(16) 1 calc PR A 2

loop_
_atom_site_aniso_label
_atom_site_aniso_U_11
_atom_site_aniso_U_22
_atom_site_aniso_U_33
_atom_site_aniso_U_23
_atom_site_aniso_U_13
_atom_site_aniso_U_12
Sc 0.0396(3) 0.0222(3) 0.0285(3) 0.000 0.0085(3) 0.000
Cl1 0.0645(4) 0.0484(4) 0.0501(4) 0.0053(3) 0.0173(3) -0.0236(3)
O1 0.0326(10) 0.0226(9) 0.0277(9) 0.000 0.0142(8) 0.000
O2 0.0464(10) 0.0338(8) 0.0302(8) -0.0048(6) 0.0069(7) -0.0015(7)
C1 0.0223(12) 0.0218(12) 0.0213(12) 0.000 0.0058(10) 0.000
C2 0.0246(9) 0.0319(10) 0.0244(9) -0.0002(7) 0.0092(8) 0.0029(7)
C3 0.0342(11) 0.0317(11) 0.0308(10) -0.0045(8) 0.0099(9) 0.0064(8)
C4 0.0343(15) 0.0247(13) 0.0309(14) 0.000 -0.0005(12) 0.000
C5 0.0364(11) 0.0428(11) 0.0332(10) 0.0005(9) 0.0211(9) 0.0037(9)
C6 0.0392(12) 0.0604(15) 0.0500(13) 0.0013(11) 0.0271(11) -0.0081(11)
C7 0.0540(14) 0.0537(13) 0.0338(11) 0.0088(10) 0.0266(11) 0.0072(11)
C8 0.0546(15) 0.0707(16) 0.0496(14) -0.0012(12) 0.0352(13) 0.0132(13)
C9 0.0507(19) 0.0235(14) 0.0491(18) 0.000 0.0072(16) 0.000
C10 0.124(6) 0.024(2) 0.108(5) -0.001(3) 0.082(5) 0.017(3)
C11 0.056(4) 0.036(3) 0.151(7) -0.023(4) 0.028(4) -0.014(3)
C12 0.146(7) 0.030(3) 0.047(3) 0.011(2) 0.020(4) -0.002(4)
C13 0.041(5) 0.057(5) 0.046(5) -0.007(4) -0.005(3) 0.012(3)
C14 0.049(4) 0.105(6) 0.036(3) -0.001(3) 0.005(2) 0.009(3)
C15 0.076(4) 0.087(4) 0.040(3) -0.022(3) 0.024(2) -0.041(3)
C16 0.079(7) 0.076(6) 0.046(3) -0.037(4) 0.017(4) -0.008(4)
C13A 0.031(8) 0.118(19) 0.027(8) -0.021(8) 0.003(7) 0.003(7)
C14A 0.047(6) 0.072(7) 0.028(4) 0.003(4) 0.006(4) -0.010(5)
C15A 0.045(5) 0.120(13) 0.030(5) -0.018(6) 0.014(4) -0.009(7)
C16A 0.061(11) 0.039(6) 0.067(11) -0.014(6) 0.001(8) 0.013(7)

loop_
_atom_type_symbol
_atom_type_description
_atom_type_scat_dispersion_real
_atom_type_scat_dispersion_imag
_atom_type_scat_source
C C 0.0033 0.0016 'International Tables Vol C Tables 4.2.6.8 and 6.1.1.4'
H H 0.0000 0.0000 'International Tables Vol C Tables 4.2.6.8 and 6.1.1.4'
O O 0.0106 0.0060 'International Tables Vol C Tables 4.2.6.8 and 6.1.1.4'
Cl Cl 0.1484 0.1585 'International Tables Vol C Tables 4.2.6.8 and 6.1.1.4'
Sc Sc 0.2519 0.3716 'International Tables Vol C Tables 4.2.6.8 and 6.1.1.4'

loop_
_geom_angle_atom_site_label_1
_geom_angle_atom_site_label_2
_geom_angle_atom_site_label_3
_geom_angle
_geom_angle_site_symmetry_1
_geom_angle_site_symmetry_3
O1 Sc O2 94.10(4) . .
O1 Sc O2 94.10(4) . 2
O2 Sc O2 171.80(8) . 2
O1 Sc Cl1 120.46(2) . 2
O2 Sc Cl1 88.36(5) . 2
O2 Sc Cl1 87.48(5) 2 2
O1 Sc Cl1 120.46(2) . .
O2 Sc Cl1 87.48(5) . .
O2 Sc Cl1 88.36(5) 2 .
Cl1 Sc Cl1 119.07(4) 2 .
C1 O1 Sc 180.0 . .
C13A O2 C16A 105.9(16) . .
C13A O2 C13 4(2) . .
C16A O2 C13 102.3(12) . .
C13A O2 C16 112.5(12) . .
C16A O2 C16 16.5(19) . .
C13 O2 C16 109.5(8) . .
C13A O2 Sc 121.3(10) . .
C16A O2 Sc 129.5(10) . .
C13 O2 Sc 124.0(5) . .
C16 O2 Sc 126.2(6) . .
O1 C1 C2 119.79(12) . .
O1 C1 C2 119.79(12) . 2
C2 C1 C2 120.4(2) . 2
C3 C2 C1 117.73(17) . .
C3 C2 C5 119.18(17) . .
C1 C2 C5 123.08(18) . .
C4 C3 C2 123.51(19) . .
C3 C4 C3 117.1(2) 2 .
C3 C4 C9 121.46(12) 2 .
C3 C4 C9 121.46(12) . .
C6 C5 C7 110.88(19) . .
C6 C5 C2 110.29(16) . .
C7 C5 C2 110.37(16) . .
C6 C5 C8 105.96(18) . .
C7 C5 C8 106.74(17) . .
C2 C5 C8 112.47(18) . .
C12 C9 C12 133.7(6) 2 .
C12 C9 C11 38.4(5) 2 .
C12 C9 C11 121.9(5) . .
C12 C9 C11 121.9(5) 2 2
C12 C9 C11 38.4(5) . 2
C11 C9 C11 142.1(6) . 2
C12 C9 C4 113.1(3) 2 .
C12 C9 C4 113.1(3) . .
C11 C9 C4 108.9(3) . .
C11 C9 C4 108.9(3) 2 .
C12 C9 C10 62.6(5) 2 .
C12 C9 C10 102.7(5) . .
C11 C9 C10 100.5(5) . .
C11 C9 C10 67.6(5) 2 .
C4 C9 C10 107.8(2) . .
C12 C9 C10 102.7(5) 2 2
C12 C9 C10 62.6(5) . 2
C11 C9 C10 67.6(5) . 2
C11 C9 C10 100.5(5) 2 2
C4 C9 C10 107.8(2) . 2
C10 C9 C10 144.5(4) . 2
C12 C10 C9 50.4(3) 2 .
C12 C10 C11 95.6(4) 2 2
C9 C10 C11 50.1(3) . 2
C12 C11 C9 68.0(6) 2 .
C12 C11 C10 124.4(9) 2 2
C9 C11 C10 62.3(4) . 2
C11 C12 C9 73.6(7) 2 .
C11 C12 C10 139.3(9) 2 2
C9 C12 C10 67.0(5) . 2
O2 C13 C14 100.7(8) . .
C15 C14 C13 100.2(7) . .
C16 C15 C14 98.9(8) . .
O2 C16 C15 102.7(10) . .
O2 C13A C14A 108.9(16) . .
C15A C14A C13A 94.9(15) . .
C14A C15A C16A 94.6(17) . .
O2 C16A C15A 99.6(15) . .

loop_
_geom_bond_atom_site_label_1
_geom_bond_atom_site_label_2
_geom_bond_distance
_geom_bond_site_symmetry_2
Sc O1 1.8942(18) .
Sc O2 2.1852(14) .
Sc O2 2.1852(14) 2
Sc Cl1 2.3798(7) 2
Sc Cl1 2.3798(7) .
O1 C1 1.364(3) .
O2 C13A 1.35(3) .
O2 C16A 1.43(3) .
O2 C13 1.484(15) .
O2 C16 1.484(13) .
C1 C2 1.415(2) .
C1 C2 1.415(2) 2
C2 C3 1.399(3) .
C2 C5 1.539(3) .
C3 C4 1.381(3) .
C4 C3 1.381(3) 2
C4 C9 1.545(4) .
C5 C6 1.534(3) .
C5 C7 1.536(3) .
C5 C8 1.540(3) .
C9 C12 1.423(6) 2
C9 C12 1.423(6) .
C9 C11 1.473(7) .
C9 C11 1.473(7) 2
C9 C10 1.700(6) .
C9 C10 1.700(6) 2
C10 C12 1.640(13) 2
C10 C11 1.776(13) 2
C11 C12 0.954(11) 2
C11 C10 1.776(13) 2
C12 C11 0.954(11) 2
C12 C10 1.640(13) 2
C13 C14 1.525(14) .
C14 C15 1.528(13) .
C15 C16 1.514(16) .
C13A C14A 1.62(3) .
C14A C15A 1.45(2) .
C15A C16A 1.63(3) .
